data_9001002
loop_
_publ_author_name
'Alexander, V. D.'
'Griffen, D. T.'
'Martin, T. J.'

_publ_section_title
;
 Crystal chemistry of some Fe- and Ti-poor dumortierites
 Sample: #10, USNM 96698, from Petaca, New Mexco, USA
;
_journal_name_full 'American Mineralogist'
_journal_page_first 786
_journal_page_last 794
_journal_volume 71
_journal_year 1986
_chemical_formula_sum 'Al6.81 B0.98 O18 Si2.98'
_chemical_name_mineral Dumortierite
_space_group_IT_number 62
_symmetry_space_group_name_Hall '-P 2n 2a'
_symmetry_space_group_name_H-M 'P m c n'
_cell_angle_alpha 90
_cell_angle_beta 90
_cell_angle_gamma 90
_cell_length_a 11.800
_cell_length_b 20.222
_cell_length_c 4.699
_cell_formula_units_Z 4
_cell_volume 1121.274
_database_code_amcsd 0001024
_exptl_crystal_density_diffrn 3.353
_cod_original_formula_sum 'Si2.98 Al6.81 B.98 O18'
_cod_database_code 9001002

loop_
_space_group_symop_operation_xyz
x,y,z
1/2-x,y,z
1/2+x,-y,-z
1/2+x,1/2+y,1/2-z
1/2-x,1/2-y,1/2+z
x,1/2-y,1/2+z
-x,1/2+y,1/2-z
-x,-y,-z

loop_
_atom_site_aniso_label
_atom_site_aniso_U_11
_atom_site_aniso_U_22
_atom_site_aniso_U_33
_atom_site_aniso_U_12
_atom_site_aniso_U_13
_atom_site_aniso_U_23
Si1 0.00240 0.01320 0.00540 0.00000 0.00000 0.00000
Si2 0.00580 0.00890 0.00570 -0.00050 0.00020 -0.00020
Al1 0.00310 0.01000 0.08240 0.00000 0.00000 -0.00130
Al2 0.00230 0.00760 0.00540 0.00060 0.00020 -0.00010
Al3 0.00290 0.00780 0.00410 -0.00100 0.00020 0.00010
Al4 0.00510 0.00960 0.00850 0.00080 0.00080 -0.00080
B 0.00010 0.01050 0.00420 0.00000 0.00000 0.00030
O1 0.00610 0.01830 0.00750 0.00000 0.00000 -0.00440
O2 0.00780 0.01730 0.01370 0.00000 0.00000 0.00270
O3 0.00670 0.01630 0.00630 -0.00250 -0.00170 0.00320
O4 0.00790 0.01750 0.00890 0.00080 0.00050 -0.00020
O5 0.01070 0.01050 0.00540 0.00240 -0.00120 0.00150
O6 0.01140 0.01230 0.00810 -0.00200 0.00220 -0.00240
O7 0.01080 0.01750 0.01290 0.00280 -0.00350 0.00100
O8 0.00010 0.00920 0.02810 0.00000 0.00000 -0.00070
O9 0.00370 0.01220 0.01790 -0.00080 0.00090 -0.00320
O10 0.00510 0.01590 0.00570 0.00000 0.00000 -0.00110
O11 0.00360 0.01390 0.00440 -0.00180 0.00090 0.00120

loop_
_atom_site_label
_atom_site_fract_x
_atom_site_fract_y
_atom_site_fract_z
_atom_site_occupancy
Si1 0.75000 0.40550 0.08810 1.00000
Si2 0.52370 0.32820 0.58750 0.99000
Al1 0.75000 0.24970 0.39930 0.91000
Al2 0.61040 0.47220 0.55820 0.98000
Al3 0.49100 0.43080 0.05990 0.98000
Al4 0.35770 0.28920 0.05770 0.99000
B 0.25000 0.41530 0.23250 0.98000
O1 0.75000 0.45320 0.37910 1.00000
O2 0.75000 0.32670 0.15030 1.00000
O3 0.63870 0.42490 0.89640 1.00000
O4 0.43550 0.28210 0.39970 1.00000
O5 0.54910 0.39330 0.39690 1.00000
O6 0.45440 0.35050 0.88270 1.00000
O7 0.63870 0.28680 0.64840 1.00000
O8 0.25000 0.35060 0.17010 1.00000
O9 0.35110 0.44860 0.25530 1.00000
O10 0.25000 0.27240 0.76150 1.00000
O11 0.46610 0.48810 0.75120 1.00000

loop_
_cod_related_entry_id
_cod_related_entry_database
_cod_related_entry_code
1 AMCSD 0001024
